data_1577108
loop_
_publ_author_name
'Passargus, Max'
'Nieuwland, Celine'
'Arrowsmith, Merle'
'Bickelhaupt, F. Matthias'
'Braunschweig, Holger'

_publ_section_title
;
 Cooperative reactivity of halomethanes and -silanes at an A-frame
 complex: transannular addition <i>versus</i> bridging tetrylenes.
;
_journal_issue 21
_journal_name_full 'Chemical science'
_journal_page_first 10547
_journal_page_last 10558
_journal_paper_doi 10.1039/d6sc00337k
_journal_volume 17
_journal_year 2026
_chemical_formula_moiety 'C10 H28 Cl4 P4 Pt2 Si, C6 H6'
_chemical_formula_sum 'C16 H34 Cl4 P4 Pt2 Si'
_chemical_formula_weight 910.38
_chemical_properties_physical 'Air-sensitive,Moisture-sensitive,Heat-sensitive,Oxygen-sensitive,decompose in vacuum'
_space_group_crystal_system monoclinic
_space_group_IT_number 14
_space_group_name_Hall '-P 2yn'
_space_group_name_H-M_alt 'P 1 21/n 1'
_atom_sites_solution_hydrogens geom
_atom_sites_solution_primary dual
_atom_sites_solution_secondary difmap
_audit_creation_date 2025-10-28
_audit_creation_method 'CIF-fill 1.6i (K.Radacki, 2005-25)'
_audit_update_record
;
2025-11-26 deposited with the CCDC.	2026-04-06 downloaded from the CCDC.
;
_cell_angle_alpha 90
_cell_angle_beta 94.3660(10)
_cell_angle_gamma 90
_cell_formula_units_Z 4
_cell_length_a 9.58710(10)
_cell_length_b 29.4441(2)
_cell_length_c 9.73830(10)
_cell_measurement_reflns_used 35877
_cell_measurement_temperature 100(2)
_cell_measurement_theta_max 74.7850
_cell_measurement_theta_min 2.9910
_cell_volume 2740.98(4)
_computing_cell_refinement 'CrysAlisPro 1.171.43.100a (Rigaku OD, 2023)'
_computing_data_collection
;
 CrysAlisPro system (CCD 43.104a 64-bit (release 22-12-2023))
;
_computing_data_reduction 'CrysAlisPro 1.171.43.100a (Rigaku OD, 2023)'
_computing_molecular_graphics 'ShelXLe (Huebschle et all, 2011)'
_computing_publication_material 'SHELXL-2019/2 (Sheldrick, 2019)'
_computing_structure_refinement 'SHELXL-2019/2 (Sheldrick, 2019)'
_computing_structure_solution 'SHELXT 2014/5 (Sheldrick, 2014)''
_diffrn_ambient_environment N~2~
_diffrn_ambient_temperature 100(2)
_diffrn_detector HPA
_diffrn_detector_area_resol_mean 10.0
_diffrn_detector_type 'HyPix Arc150'
_diffrn_measured_fraction_theta_full 1.000
_diffrn_measured_fraction_theta_max 0.999
_diffrn_measurement_details
;
 
 List of Runs (angles in degrees, time in seconds):
 --------------------------------------------------------------------------
  1  \w     58.00  88.00   0.50    0.60    --   42.00  52.00 172.66   60
  2  \w     54.00  84.00   0.50    0.60    --   38.00  52.00 178.90   60
  3  \w     54.00  85.00   0.50    0.60    --   38.00  51.00 168.81   62
  4  \w     62.00  92.00   0.50    0.60    --   46.00  52.00 142.52   60
  5  \w     50.00  81.00   0.50    0.60    --   34.00  51.00  -4.70   62
  6  \w     66.00  96.00   0.50    0.60    --   50.00  52.00-168.20   60
  7  \w     58.00  88.00   0.50    0.60    --   42.00  52.00-173.38   60
  8  \w     92.00 118.00   0.50    0.60    --   73.62  15.00-150.00   52
  9  \w     47.00  88.00   0.50    0.60    --   73.62  15.00-150.00   82
 10  \w     60.00  94.00   0.50    0.60    --   83.27  15.00 -90.00   68
 11  \w    103.00 131.00   0.50    0.60    --   83.27  15.00 -90.00   56
 12  \w     89.00 131.00   0.50    0.60    --   83.27  15.00 150.00   84
 13  \w     20.00  66.00   0.50    0.60    --   60.24 -95.00 -60.00   92
 14  \w     33.00  78.00   0.50    0.60    --   73.62 -95.00 -90.00   90
 15  \w     41.00  73.00   0.50    0.60    --   83.27-125.00-150.00   64
 16  \w     45.00  88.00   0.50    0.60    --   83.27 -95.00-150.00   86
 17  \w     49.00  86.00   0.50    0.60    --   83.27 -95.00  30.00   74
 18  \w    -86.00 -41.00   0.50    0.60    --  -79.13 116.00  31.27   90
 19  \w    -96.00 -27.00   0.50    0.60    --  -72.04 125.00 120.00  138
 20  \w    -85.00 -17.00   0.50    0.60    --  -61.82 125.00  30.00  136
 21  \w    -68.00 -34.00   0.50    0.60    --  -75.84 125.00   0.00   68
 22  \w    -85.00 -17.00   0.50    0.60    --  -61.82 125.00 -60.00  136
 23  \w    -93.00 -67.00   0.50    0.60    --  -75.84 125.00 -60.00   52
 24  \w    -58.00 -32.00   0.50    0.60    --  -75.84 125.00 -60.00   52
 25  \w    -66.00 -31.00   0.50    0.60    --  -75.84 125.00 -90.00   70
 26  \w    -99.00 -72.00   0.50    0.60    --  -75.84 125.00 -90.00   54
 27  \w    -71.00 -37.00   0.50    0.60    --  -75.84 125.00-180.00   68
 28  \w    -95.00 -32.00   0.50    0.60    --  -75.84 125.00  90.00  126
 29  \w    -54.00 -28.00   0.50    0.60    --  -14.00 -59.00 161.97   52
 30  \w    -68.00 -37.00   0.50    0.60    --  -22.00 -52.00 129.13   62
 31  \w    -88.00 -57.00   0.50    0.60    --  -42.00 -52.00  97.73   62
 32  \w   -115.00 -88.00   0.50    0.60    --  -74.00 -60.00 173.89   54
 33  \w   -120.00 -94.00   0.50    0.60    --  -79.13 -64.00 174.06   52
 34  \w   -114.00 -85.00   0.50    0.60    --  -70.00 -59.00 155.31   58
 35  \w   -115.00 -89.00   0.50    0.60    --  -74.00 -60.00 146.92   52
 36  \w   -115.00 -89.00   0.50    0.60    --  -74.00 -59.00 123.17   52
 37  \w   -119.00 -93.00   0.50    0.60    --  -79.13 -59.00 112.38   52
 38  \w   -115.00 -85.00   0.50    0.60    --  -70.00 -58.00 165.95   60
 39  \w   -113.00 -88.00   0.50    0.60    --  -74.00 -59.00 115.07   50
 40  \w   -119.00 -93.00   0.50    0.60    --  -79.13 -63.00  57.35   52
 41  \w   -118.00 -93.00   0.50    0.60    --  -74.00 -60.00  28.79   50
 42  \w   -114.00 -88.00   0.50    0.60    --  -74.00 -58.00 130.58   52
 43  \w   -115.00 -89.00   0.50    0.60    --  -74.00 -57.00 138.42   52
 44  \w   -115.00 -84.00   0.50    0.60    --  -70.00 -57.00  95.69   62
 45  \w   -115.00 -84.00   0.50    0.60    --  -70.00 -57.00 122.47   62
 46  \w   -114.00 -89.00   0.50    0.60    --  -74.00 -55.00 130.81   50
 47  \w   -116.00 -90.00   0.50    0.60    --  -74.00 -57.00  36.88   52
 48  \w   -117.00 -89.00   0.50    0.60    --  -74.00 -53.00 -89.41   56
 49  \w   -118.00 -92.00   0.50    0.60    --  -79.13 -62.00-170.85   52
 50  \w   -115.00 -89.00   0.50    0.60    --  -74.00 -58.00-173.79   52
 51  \w   -115.00 -85.00   0.50    0.60    --  -70.00 -58.00-167.83   60
 52  \w   -111.00 -83.00   0.50    0.60    --  -66.00 -55.00-158.95   56
 53  \w   -123.00 -94.00   0.50    0.60    --  -79.13 -52.00 -46.94   58
 54  \w   -108.00 -78.00   0.50    0.60    --  -62.00 -51.00 -70.09   60
 55  \w   -100.00 -70.00   0.50    0.60    --  -54.00 -51.00  88.10   60
 56  \w   -121.00 -94.00   0.50    0.60    --  -79.13 -52.00 144.88   54
 57  \w   -112.00 -82.00   0.50    0.60    --  -66.00 -51.00 162.15   60
 58  \w   -113.00 -82.00   0.50    0.60    --  -66.00 -50.00 135.50   62
 59  \w   -104.00 -73.00   0.50    0.60    --  -58.00 -52.00 134.62   62
 60  \w   -105.00 -74.00   0.50    0.60    --  -58.00 -49.00 155.27   62
 61  \w   -121.00 -95.00   0.50    0.60    --  -79.13 -51.00  85.11   52
 62  \w   -109.00 -78.00   0.50    0.60    --  -62.00 -48.00 117.06   62
 63  \w   -108.00 -78.00   0.50    0.60    --  -62.00 -51.00 110.60   60
 64  \w   -113.00 -82.00   0.50    0.60    --  -66.00 -50.00 102.62   62
 65  \w   -105.00 -74.00   0.50    0.60    --  -58.00 -50.00  81.32   62
 66  \w   -113.00 -82.00   0.50    0.60    --  -66.00 -47.00   2.55   62
 67  \w   -118.00 -85.00   0.50    0.60    --  -70.00 -42.00 -47.19   66
 68  \w   -125.00-100.00   0.50    0.60    --  -79.13 -36.00 -90.35   50
 69  \w   -124.00 -95.00   0.50    0.60    --  -79.13 -37.00-116.55   58
 70  \w   -111.00 -76.00   0.50    0.60    --  -62.00 -39.00 -37.32   70
 71  \w   -119.00 -88.00   0.50    0.60    --  -74.00 -36.00  60.45   62
;
_diffrn_measurement_device 'four-circle diffractometer'
_diffrn_measurement_device_type 'Rigaku XtaLAB Synergy-R'
_diffrn_measurement_method '\w scans'
_diffrn_orient_matrix_type
;
 CrysAlisPro convention (1999,Acta A55,543-557)
;
_diffrn_orient_matrix_UB_11 0.0831341000
_diffrn_orient_matrix_UB_12 -0.0249677000
_diffrn_orient_matrix_UB_13 -0.1062204000
_diffrn_orient_matrix_UB_21 -0.1105491000
_diffrn_orient_matrix_UB_22 0.0138966000
_diffrn_orient_matrix_UB_23 -0.1154255000
_diffrn_orient_matrix_UB_31 0.0823123000
_diffrn_orient_matrix_UB_32 0.0438956000
_diffrn_orient_matrix_UB_33 -0.0239964000
_diffrn_radiation_monochromator 'multi-layer mirror'
_diffrn_radiation_probe x-ray
_diffrn_radiation_type CuK\a
_diffrn_radiation_wavelength 1.54184
_diffrn_radiation_xray_symbol K-L~2,3~
_diffrn_reflns_av_R_equivalents 0.0354
_diffrn_reflns_av_unetI/netI 0.0139
_diffrn_reflns_Laue_measured_fraction_full 1.000
_diffrn_reflns_Laue_measured_fraction_max 0.999
_diffrn_reflns_limit_h_max 11
_diffrn_reflns_limit_h_min -11
_diffrn_reflns_limit_k_max 35
_diffrn_reflns_limit_k_min -34
_diffrn_reflns_limit_l_max 11
_diffrn_reflns_limit_l_min -11
_diffrn_reflns_number 51489
_diffrn_reflns_point_group_measured_fraction_full 1.000
_diffrn_reflns_point_group_measured_fraction_max 0.999
_diffrn_reflns_theta_full 67.684
_diffrn_reflns_theta_max 68.250
_diffrn_reflns_theta_min 3.002
_diffrn_source 'rotating-anode X-ray tube'
_diffrn_source_type 'PhotonJet-R X-ray Source'
_exptl_absorpt_coefficient_mu 25.058
_exptl_absorpt_correction_T_max 0.599
_exptl_absorpt_correction_T_min 0.089
_exptl_absorpt_correction_type gaussian
_exptl_absorpt_process_details
;
 CrysAlisPro 1.171.43.100a (Rigaku Oxford Diffraction, 2023) Numerical 
 absorption correction based on gaussian integration over a multifaceted 
 crystal model Empirical absorption correction using spherical harmonics, 
 implemented in SCALE3 ABSPACK scaling algorithm.
;
_exptl_crystal_colour colourless
_exptl_crystal_density_diffrn 2.206
_exptl_crystal_description block
_exptl_crystal_F_000 1712
_exptl_crystal_preparation
;
 Crystals were grown at room temperature \%C from saturated solution in 
 benzene pentane. For data collection the crystal was immersed in a film of 
 perfluoropolyether oil, mounted on a polyimide loop and transferred to 
 stream of cold nitrogen (Oxford Cryostream 800).
;
_exptl_crystal_recrystallization_method 'Re-crystallisation from solvent: benzene/pentane'
_exptl_crystal_size_max 0.200
_exptl_crystal_size_mid 0.050
_exptl_crystal_size_min 0.030
_refine_diff_density_max 1.044
_refine_diff_density_min -0.707
_refine_diff_density_rms 0.096
_refine_ls_extinction_method none
_refine_ls_goodness_of_fit_ref 1.124
_refine_ls_hydrogen_treatment constr
_refine_ls_matrix_type full
_refine_ls_number_parameters 283
_refine_ls_number_reflns 5026
_refine_ls_number_restraints 180
_refine_ls_restrained_S_all 1.106
_refine_ls_R_factor_all 0.0188
_refine_ls_R_factor_gt 0.0182
_refine_ls_shift/su_max 0.003
_refine_ls_shift/su_mean 0.000
_refine_ls_structure_factor_coef Fsqd
_refine_ls_weighting_details
;
 w=1/[\s^2^(Fo^2^)+(0.0192P)^2^+5.8261P] where P=(Fo^2^+2Fc^2^)/3
;
_refine_ls_weighting_scheme calc
_refine_ls_wR_factor_gt 0.0437
_refine_ls_wR_factor_ref 0.0440
_reflns_Friedel_coverage 0.000
_reflns_number_gt 4934
_reflns_number_total 5026
_reflns_threshold_expression 'I > 2\s(I)'
_cod_data_source_file d6sc00337k2.cif
_cod_data_source_block MaPa103_MaPa_a
_cod_depositor_comments 'Adding full bibliography for 1577098--1577108.cif.'
_cod_original_sg_symbol_H-M 'P 21/n'
_cod_database_code 1577108
_shelx_shelxl_version_number 2019/2
_shelx_space_group_comment
;
 The symmetry employed for this shelxl refinement is uniquely defined by the 
 following loop, which should always be used as a source of symmetry 
 information in preference to the above space-group names. They are only 
 intended as comments.
;
_shelx_estimated_absorpt_t_min 0.082
_shelx_estimated_absorpt_t_max 0.520

loop_
_space_group_symop_operation_xyz
'x, y, z'
'-x+1/2, y+1/2, -z+1/2'
'-x, -y, -z'
'x-1/2, -y-1/2, z-1/2'

loop_
_atom_site_label
_atom_site_type_symbol
_atom_site_fract_x
_atom_site_fract_y
_atom_site_fract_z
_atom_site_U_iso_or_equiv
_atom_site_adp_type
_atom_site_occupancy
_atom_site_site_symmetry_order
_atom_site_calc_flag
_atom_site_refinement_flags_posn
_atom_site_refinement_flags_adp
_atom_site_refinement_flags_occupancy
_atom_site_disorder_assembly
_atom_site_disorder_group
Pt1_1 Pt 0.40437(2) 0.33851(2) 0.50862(2) 0.01840(5) Uani 1 1 d . . . . .
Pt2_1 Pt 0.26401(2) 0.39795(2) 0.65184(2) 0.01635(4) Uani 1 1 d . . . . .
Si1_1 Si 0.16935(9) 0.46169(3) 0.74319(9) 0.01909(18) Uani 1 1 d . . . . .
Cl1_1 Cl 0.54259(11) 0.28965(3) 0.37239(10) 0.0391(2) Uani 1 1 d . . . . .
Cl2_1 Cl 0.28028(9) 0.51933(3) 0.68000(10) 0.02839(18) Uani 1 1 d . . . . .
Cl3_1 Cl 0.17891(9) 0.47113(3) 0.95746(9) 0.02739(17) Uani 1 1 d . . . . .
Cl4_1 Cl -0.03501(9) 0.48472(3) 0.69356(10) 0.03179(19) Uani 1 1 d . . . . .
P1_1 P 0.49362(9) 0.31293(3) 0.71552(9) 0.02158(17) Uani 1 1 d . . . . .
P2_1 P 0.48354(8) 0.41319(3) 0.75027(9) 0.01929(17) Uani 1 1 d . . . . .
P3_1 P 0.07865(9) 0.36698(3) 0.52319(9) 0.02092(17) Uani 1 1 d . . . . .
P4_1 P 0.29527(9) 0.37508(3) 0.32563(9) 0.02156(17) Uani 1 1 d . . . . .
C1_1 C 0.3708(4) 0.29212(12) 0.8335(4) 0.0303(8) Uani 1 1 d . . . . .
H1A_1 H 0.420978 0.284956 0.922352 0.045 Uiso 1 1 calc R U . . .
H1B_1 H 0.324838 0.264673 0.795404 0.045 Uiso 1 1 calc R U . . .
H1C_1 H 0.300248 0.315485 0.846665 0.045 Uiso 1 1 calc R U . . .
C2_1 C 0.6301(4) 0.26990(12) 0.7208(4) 0.0323(9) Uani 1 1 d . . . . .
H2A_1 H 0.664732 0.264393 0.816680 0.048 Uiso 1 1 calc R U . . .
H2B_1 H 0.707171 0.280461 0.668499 0.048 Uiso 1 1 calc R U . . .
H2C_1 H 0.591816 0.241653 0.680238 0.048 Uiso 1 1 calc R U . . .
C3_1 C 0.5754(4) 0.36094(11) 0.8079(4) 0.0261(8) Uani 1 1 d . . . . .
H3A_1 H 0.675283 0.362944 0.789113 0.031 Uiso 1 1 calc R U . . .
H3B_1 H 0.569906 0.356906 0.908258 0.031 Uiso 1 1 calc R U . . .
C4_1 C 0.5911(4) 0.43857(12) 0.6259(4) 0.0276(8) Uani 1 1 d . . . . .
H4A_1 H 0.684030 0.445231 0.670174 0.041 Uiso 1 1 calc R U . . .
H4B_1 H 0.547422 0.466789 0.590836 0.041 Uiso 1 1 calc R U . . .
H4C_1 H 0.599921 0.417414 0.549348 0.041 Uiso 1 1 calc R U . . .
C5_1 C 0.5186(4) 0.44973(12) 0.8998(4) 0.0296(8) Uani 1 1 d . . . . .
H5A_1 H 0.619686 0.451326 0.923224 0.044 Uiso 1 1 calc R U . . .
H5B_1 H 0.472531 0.437253 0.977991 0.044 Uiso 1 1 calc R U . . .
H5C_1 H 0.482324 0.480260 0.878702 0.044 Uiso 1 1 calc R U . . .
C6_1 C -0.1011(4) 0.38481(13) 0.5335(4) 0.0311(8) Uani 1 1 d . . . . .
H6A_1 H -0.162806 0.365666 0.473083 0.047 Uiso 1 1 calc R U . . .
H6B_1 H -0.111169 0.416569 0.504333 0.047 Uiso 1 1 calc R U . . .
H6C_1 H -0.126631 0.381823 0.628629 0.047 Uiso 1 1 calc R U . . .
C7_1 C 0.0621(4) 0.30600(12) 0.5471(4) 0.0304(8) Uani 1 1 d . . . . .
H7A_1 H -0.019135 0.294776 0.489882 0.046 Uiso 1 1 calc R U . . .
H7B_1 H 0.049709 0.299537 0.644143 0.046 Uiso 1 1 calc R U . . .
H7C_1 H 0.146841 0.290837 0.520187 0.046 Uiso 1 1 calc R U . . .
C8_1 C 0.1057(4) 0.37423(13) 0.3406(4) 0.0270(8) Uani 1 1 d . . . . .
H8A_1 H 0.063018 0.403034 0.305846 0.032 Uiso 1 1 calc R U . . .
H8B_1 H 0.062196 0.348826 0.286218 0.032 Uiso 1 1 calc R U . . .
C9_1 C 0.3359(4) 0.43520(12) 0.3123(4) 0.0284(8) Uani 1 1 d . . . . .
H9A_1 H 0.281802 0.448192 0.232274 0.043 Uiso 1 1 calc R U . . .
H9B_1 H 0.436026 0.438923 0.301292 0.043 Uiso 1 1 calc R U . . .
H9C_1 H 0.311762 0.450881 0.395996 0.043 Uiso 1 1 calc R U . . .
C10_1 C 0.3179(4) 0.35386(14) 0.1536(4) 0.0316(8) Uani 1 1 d . . . . .
H10A_1 H 0.261668 0.372150 0.085942 0.047 Uiso 1 1 calc R U . . .
H10B_1 H 0.287345 0.322122 0.146943 0.047 Uiso 1 1 calc R U . . .
H10C_1 H 0.416733 0.355872 0.135166 0.047 Uiso 1 1 calc R U . . .
C1_21 C 0.8505(17) 0.3040(3) 1.0467(17) 0.0299(18) Uani 0.53(4) 1 d G U P A 1
H1_21 H 0.837291 0.272111 1.054416 0.036 Uiso 0.53(4) 1 calc R U P A 1
C2_21 C 0.9434(16) 0.3209(4) 0.9566(15) 0.0321(18) Uani 0.53(4) 1 d G U P A 1
H2_21 H 0.993810 0.300628 0.902751 0.039 Uiso 0.53(4) 1 calc R U P A 1
C3_21 C 0.9627(14) 0.3675(5) 0.9452(14) 0.0288(18) Uani 0.53(4) 1 d G U P A 1
H3_21 H 1.026273 0.379075 0.883627 0.035 Uiso 0.53(4) 1 calc R U P A 1
C4_21 C 0.8890(16) 0.3972(3) 1.0239(17) 0.0262(19) Uani 0.53(4) 1 d G U P A 1
H4_21 H 0.902217 0.429006 1.016166 0.031 Uiso 0.53(4) 1 calc R U P A 1
C5_21 C 0.7961(14) 0.3802(5) 1.1140(14) 0.026(2) Uani 0.53(4) 1 d G U P A 1
H5_21 H 0.745697 0.400490 1.167832 0.031 Uiso 0.53(4) 1 calc R U P A 1
C6_21 C 0.7768(13) 0.3336(6) 1.1254(13) 0.0281(19) Uani 0.53(4) 1 d G U P A 1
H6_21 H 0.713232 0.322043 1.186958 0.034 Uiso 0.53(4) 1 calc R U P A 1
C1_22 C 0.8600(19) 0.3015(3) 1.0322(19) 0.031(2) Uani 0.47(4) 1 d G U P A 2
H1_22 H 0.859436 0.269300 1.024291 0.037 Uiso 0.47(4) 1 calc R U P A 2
C2_22 C 0.9453(18) 0.3272(5) 0.9531(17) 0.032(2) Uani 0.47(4) 1 d G U P A 2
H2_22 H 1.002894 0.312715 0.891247 0.038 Uiso 0.47(4) 1 calc R U P A 2
C3_22 C 0.9461(18) 0.3743(5) 0.9647(18) 0.029(2) Uani 0.47(4) 1 d G U P A 2
H3_22 H 1.004385 0.391929 0.910665 0.034 Uiso 0.47(4) 1 calc R U P A 2
C4_22 C 0.862(2) 0.3956(3) 1.055(2) 0.029(2) Uani 0.47(4) 1 d G U P A 2
H4_22 H 0.862419 0.427728 1.063127 0.035 Uiso 0.47(4) 1 calc R U P A 2
C5_22 C 0.7766(16) 0.3698(6) 1.1343(15) 0.029(2) Uani 0.47(4) 1 d G U P A 2
H5_22 H 0.718961 0.384314 1.196170 0.034 Uiso 0.47(4) 1 calc R U P A 2
C6_22 C 0.7757(16) 0.3227(6) 1.1227(15) 0.0255(18) Uani 0.47(4) 1 d G U P A 2
H6_22 H 0.717468 0.305100 1.176754 0.031 Uiso 0.47(4) 1 calc R U P A 2

loop_
_atom_site_aniso_label
_atom_site_aniso_U_11
_atom_site_aniso_U_22
_atom_site_aniso_U_33
_atom_site_aniso_U_23
_atom_site_aniso_U_13
_atom_site_aniso_U_12
Pt1_1 0.02049(8) 0.01680(7) 0.01768(8) -0.00027(5) 0.00002(6) 0.00190(5)
Pt2_1 0.01650(7) 0.01519(7) 0.01676(8) -0.00157(5) -0.00262(5) 0.00035(4)
Si1_1 0.0199(4) 0.0173(4) 0.0198(5) -0.0010(3) -0.0008(4) 0.0015(3)
Cl1_1 0.0509(6) 0.0341(5) 0.0346(5) 0.0042(4) 0.0192(5) 0.0159(4)
Cl2_1 0.0313(4) 0.0199(4) 0.0344(5) 0.0056(3) 0.0052(4) -0.0013(3)
Cl3_1 0.0358(5) 0.0258(4) 0.0205(4) -0.0028(3) 0.0020(3) -0.0025(3)
Cl4_1 0.0228(4) 0.0316(4) 0.0401(5) -0.0076(4) -0.0037(4) 0.0066(3)
P1_1 0.0256(4) 0.0165(4) 0.0219(4) -0.0002(3) -0.0033(3) 0.0030(3)
P2_1 0.0179(4) 0.0161(4) 0.0231(4) -0.0007(3) -0.0040(3) 0.0000(3)
P3_1 0.0191(4) 0.0216(4) 0.0215(4) -0.0042(3) -0.0024(3) -0.0004(3)
P4_1 0.0242(4) 0.0232(4) 0.0167(4) -0.0005(3) -0.0018(3) 0.0011(3)
C1_1 0.041(2) 0.0226(17) 0.027(2) 0.0007(15) 0.0021(17) -0.0033(15)
C2_1 0.034(2) 0.0242(18) 0.037(2) 0.0004(16) -0.0073(17) 0.0095(15)
C3_1 0.0257(18) 0.0209(17) 0.030(2) 0.0000(14) -0.0115(15) 0.0024(13)
C4_1 0.0207(17) 0.0254(18) 0.037(2) 0.0023(15) 0.0022(15) -0.0022(13)
C5_1 0.0291(19) 0.0263(18) 0.032(2) -0.0086(15) -0.0087(16) 0.0017(14)
C6_1 0.0213(18) 0.036(2) 0.035(2) -0.0074(17) -0.0003(16) 0.0023(15)
C7_1 0.032(2) 0.0239(18) 0.035(2) -0.0035(15) 0.0002(17) -0.0057(14)
C8_1 0.0233(18) 0.0339(19) 0.0225(19) -0.0027(15) -0.0065(14) -0.0001(14)
C9_1 0.032(2) 0.0273(18) 0.0247(19) 0.0035(15) -0.0035(15) -0.0001(15)
C10_1 0.039(2) 0.037(2) 0.0198(19) -0.0020(16) 0.0029(16) -0.0006(16)
C1_21 0.033(3) 0.027(3) 0.030(4) 0.005(3) -0.002(3) -0.001(3)
C2_21 0.035(3) 0.026(3) 0.034(3) 0.006(3) -0.002(3) -0.001(3)
C3_21 0.029(4) 0.028(4) 0.028(4) 0.003(3) -0.003(3) -0.004(3)
C4_21 0.023(4) 0.029(3) 0.026(4) 0.005(3) -0.001(3) -0.005(3)
C5_21 0.026(4) 0.027(4) 0.024(4) 0.006(3) -0.003(3) -0.002(3)
C6_21 0.030(3) 0.027(4) 0.026(3) 0.005(3) -0.001(3) -0.008(3)
C1_22 0.034(4) 0.026(3) 0.030(4) 0.003(3) -0.002(3) 0.000(3)
C2_22 0.034(4) 0.028(4) 0.033(4) 0.005(3) -0.001(3) 0.000(3)
C3_22 0.031(4) 0.028(4) 0.027(4) 0.005(3) -0.004(3) -0.005(3)
C4_22 0.029(5) 0.029(3) 0.028(5) 0.002(3) -0.008(4) -0.003(3)
C5_22 0.030(4) 0.028(4) 0.027(4) 0.003(4) -0.010(3) -0.002(4)
C6_22 0.032(3) 0.016(4) 0.027(3) 0.002(3) -0.005(3) 0.001(3)

loop_
_atom_type_symbol
_atom_type_description
_atom_type_scat_dispersion_real
_atom_type_scat_dispersion_imag
_atom_type_scat_source
C C 0.0181 0.0091 'International Tables Vol C Tables 4.2.6.8 and 6.1.1.4'
H H 0.0000 0.0000 'International Tables Vol C Tables 4.2.6.8 and 6.1.1.4'
Si Si 0.2541 0.3302 'International Tables Vol C Tables 4.2.6.8 and 6.1.1.4'
P P 0.2955 0.4335 'International Tables Vol C Tables 4.2.6.8 and 6.1.1.4'
Cl Cl 0.3639 0.7018 'International Tables Vol C Tables 4.2.6.8 and 6.1.1.4'
Pt Pt -4.5932 6.9264 'International Tables Vol C Tables 4.2.6.8 and 6.1.1.4'

loop_
_exptl_crystal_face_index_h
_exptl_crystal_face_index_k
_exptl_crystal_face_index_l
_exptl_crystal_face_perp_dist
1 1 1 0.0324
-1 -1 -1 0.1132
0 1 -1 0.1284
0 -1 1 0.0525
0 -1 -1 0.1494
-1 -1 1 0.0441
1 -1 -1 0.1102
-1 1 1 0.0325
0 1 0 0.0066
0 -1 0 0.0343
1 -1 0 0.0113
-1 1 0 0.0207
1 1 0 0.0072
-1 -1 0 0.0254

loop_
_geom_angle_atom_site_label_1
_geom_angle_atom_site_label_2
_geom_angle_atom_site_label_3
_geom_angle
_geom_angle_site_symmetry_1
_geom_angle_site_symmetry_3
_geom_angle_publ_flag
P1_1 Pt1_1 P4_1 168.61(3) . . ?
P1_1 Pt1_1 Cl1_1 96.01(3) . . ?
P4_1 Pt1_1 Cl1_1 95.19(3) . . ?
P1_1 Pt1_1 Pt2_1 85.65(2) . . ?
P4_1 Pt1_1 Pt2_1 83.02(2) . . ?
Cl1_1 Pt1_1 Pt2_1 175.39(2) . . ?
P3_1 Pt2_1 P2_1 163.65(3) . . ?
P3_1 Pt2_1 Si1_1 103.01(3) . . ?
P2_1 Pt2_1 Si1_1 93.18(3) . . ?
P3_1 Pt2_1 Pt1_1 81.58(2) . . ?
P2_1 Pt2_1 Pt1_1 82.13(2) . . ?
Si1_1 Pt2_1 Pt1_1 166.09(2) . . ?
Cl4_1 Si1_1 Cl3_1 98.95(5) . . ?
Cl4_1 Si1_1 Cl2_1 98.92(5) . . ?
Cl3_1 Si1_1 Cl2_1 101.40(5) . . ?
Cl4_1 Si1_1 Pt2_1 124.48(5) . . ?
Cl3_1 Si1_1 Pt2_1 120.34(5) . . ?
Cl2_1 Si1_1 Pt2_1 108.70(5) . . ?
C1_1 P1_1 C2_1 104.28(19) . . ?
C1_1 P1_1 C3_1 103.01(18) . . ?
C2_1 P1_1 C3_1 104.17(17) . . ?
C1_1 P1_1 Pt1_1 117.27(13) . . ?
C2_1 P1_1 Pt1_1 118.73(14) . . ?
C3_1 P1_1 Pt1_1 107.56(12) . . ?
C4_1 P2_1 C5_1 102.21(18) . . ?
C4_1 P2_1 C3_1 105.40(17) . . ?
C5_1 P2_1 C3_1 101.26(17) . . ?
C4_1 P2_1 Pt2_1 110.66(13) . . ?
C5_1 P2_1 Pt2_1 123.93(13) . . ?
C3_1 P2_1 Pt2_1 111.56(11) . . ?
C6_1 P3_1 C7_1 100.73(18) . . ?
C6_1 P3_1 C8_1 103.05(18) . . ?
C7_1 P3_1 C8_1 105.06(18) . . ?
C6_1 P3_1 Pt2_1 123.88(13) . . ?
C7_1 P3_1 Pt2_1 113.30(13) . . ?
C8_1 P3_1 Pt2_1 108.95(12) . . ?
C10_1 P4_1 C9_1 103.15(18) . . ?
C10_1 P4_1 C8_1 104.90(18) . . ?
C9_1 P4_1 C8_1 103.75(17) . . ?
C10_1 P4_1 Pt1_1 118.76(13) . . ?
C9_1 P4_1 Pt1_1 115.45(12) . . ?
C8_1 P4_1 Pt1_1 109.35(12) . . ?
P1_1 C1_1 H1A_1 109.5 . . ?
P1_1 C1_1 H1B_1 109.5 . . ?
H1A_1 C1_1 H1B_1 109.5 . . ?
P1_1 C1_1 H1C_1 109.5 . . ?
H1A_1 C1_1 H1C_1 109.5 . . ?
H1B_1 C1_1 H1C_1 109.5 . . ?
P1_1 C2_1 H2A_1 109.5 . . ?
P1_1 C2_1 H2B_1 109.5 . . ?
H2A_1 C2_1 H2B_1 109.5 . . ?
P1_1 C2_1 H2C_1 109.5 . . ?
H2A_1 C2_1 H2C_1 109.5 . . ?
H2B_1 C2_1 H2C_1 109.5 . . ?
P1_1 C3_1 P2_1 108.69(18) . . ?
P1_1 C3_1 H3A_1 110.0 . . ?
P2_1 C3_1 H3A_1 110.0 . . ?
P1_1 C3_1 H3B_1 110.0 . . ?
P2_1 C3_1 H3B_1 110.0 . . ?
H3A_1 C3_1 H3B_1 108.3 . . ?
P2_1 C4_1 H4A_1 109.5 . . ?
P2_1 C4_1 H4B_1 109.5 . . ?
H4A_1 C4_1 H4B_1 109.5 . . ?
P2_1 C4_1 H4C_1 109.5 . . ?
H4A_1 C4_1 H4C_1 109.5 . . ?
H4B_1 C4_1 H4C_1 109.5 . . ?
P2_1 C5_1 H5A_1 109.5 . . ?
P2_1 C5_1 H5B_1 109.5 . . ?
H5A_1 C5_1 H5B_1 109.5 . . ?
P2_1 C5_1 H5C_1 109.5 . . ?
H5A_1 C5_1 H5C_1 109.5 . . ?
H5B_1 C5_1 H5C_1 109.5 . . ?
P3_1 C6_1 H6A_1 109.5 . . ?
P3_1 C6_1 H6B_1 109.5 . . ?
H6A_1 C6_1 H6B_1 109.5 . . ?
P3_1 C6_1 H6C_1 109.5 . . ?
H6A_1 C6_1 H6C_1 109.5 . . ?
H6B_1 C6_1 H6C_1 109.5 . . ?
P3_1 C7_1 H7A_1 109.5 . . ?
P3_1 C7_1 H7B_1 109.5 . . ?
H7A_1 C7_1 H7B_1 109.5 . . ?
P3_1 C7_1 H7C_1 109.5 . . ?
H7A_1 C7_1 H7C_1 109.5 . . ?
H7B_1 C7_1 H7C_1 109.5 . . ?
P3_1 C8_1 P4_1 107.06(18) . . ?
P3_1 C8_1 H8A_1 110.3 . . ?
P4_1 C8_1 H8A_1 110.3 . . ?
P3_1 C8_1 H8B_1 110.3 . . ?
P4_1 C8_1 H8B_1 110.3 . . ?
H8A_1 C8_1 H8B_1 108.6 . . ?
P4_1 C9_1 H9A_1 109.5 . . ?
P4_1 C9_1 H9B_1 109.5 . . ?
H9A_1 C9_1 H9B_1 109.5 . . ?
P4_1 C9_1 H9C_1 109.5 . . ?
H9A_1 C9_1 H9C_1 109.5 . . ?
H9B_1 C9_1 H9C_1 109.5 . . ?
P4_1 C10_1 H10A_1 109.5 . . ?
P4_1 C10_1 H10B_1 109.5 . . ?
H10A_1 C10_1 H10B_1 109.5 . . ?
P4_1 C10_1 H10C_1 109.5 . . ?
H10A_1 C10_1 H10C_1 109.5 . . ?
H10B_1 C10_1 H10C_1 109.5 . . ?
C2_21 C1_21 C6_21 120.0 . . ?
C2_21 C1_21 H1_21 120.0 . . ?
C6_21 C1_21 H1_21 120.0 . . ?
C1_21 C2_21 C3_21 120.0 . . ?
C1_21 C2_21 H2_21 120.0 . . ?
C3_21 C2_21 H2_21 120.0 . . ?
C4_21 C3_21 C2_21 120.0 . . ?
C4_21 C3_21 H3_21 120.0 . . ?
C2_21 C3_21 H3_21 120.0 . . ?
C3_21 C4_21 C5_21 120.0 . . ?
C3_21 C4_21 H4_21 120.0 . . ?
C5_21 C4_21 H4_21 120.0 . . ?
C6_21 C5_21 C4_21 120.0 . . ?
C6_21 C5_21 H5_21 120.0 . . ?
C4_21 C5_21 H5_21 120.0 . . ?
C5_21 C6_21 C1_21 120.0 . . ?
C5_21 C6_21 H6_21 120.0 . . ?
C1_21 C6_21 H6_21 120.0 . . ?
C2_22 C1_22 C6_22 120.0 . . ?
C2_22 C1_22 H1_22 120.0 . . ?
C6_22 C1_22 H1_22 120.0 . . ?
C3_22 C2_22 C1_22 120.0 . . ?
C3_22 C2_22 H2_22 120.0 . . ?
C1_22 C2_22 H2_22 120.0 . . ?
C2_22 C3_22 C4_22 120.0 . . ?
C2_22 C3_22 H3_22 120.0 . . ?
C4_22 C3_22 H3_22 120.0 . . ?
C5_22 C4_22 C3_22 120.0 . . ?
C5_22 C4_22 H4_22 120.0 . . ?
C3_22 C4_22 H4_22 120.0 . . ?
C6_22 C5_22 C4_22 120.0 . . ?
C6_22 C5_22 H5_22 120.0 . . ?
C4_22 C5_22 H5_22 120.0 . . ?
C5_22 C6_22 C1_22 120.0 . . ?
C5_22 C6_22 H6_22 120.0 . . ?
C1_22 C6_22 H6_22 120.0 . . ?

loop_
_geom_bond_atom_site_label_1
_geom_bond_atom_site_label_2
_geom_bond_distance
_geom_bond_site_symmetry_2
_geom_bond_publ_flag
Pt1_1 P1_1 2.2576(9) . ?
Pt1_1 P4_1 2.2683(9) . ?
Pt1_1 Cl1_1 2.4195(9) . ?
Pt1_1 Pt2_1 2.66556(18) . ?
Pt2_1 P3_1 2.2847(8) . ?
Pt2_1 P2_1 2.2897(8) . ?
Pt2_1 Si1_1 2.2933(9) . ?
Si1_1 Cl4_1 2.0948(12) . ?
Si1_1 Cl3_1 2.1002(13) . ?
Si1_1 Cl2_1 2.1190(12) . ?
P1_1 C1_1 1.814(4) . ?
P1_1 C2_1 1.819(4) . ?
P1_1 C3_1 1.821(3) . ?
P2_1 C4_1 1.811(4) . ?
P2_1 C5_1 1.821(4) . ?
P2_1 C3_1 1.839(3) . ?
P3_1 C6_1 1.812(4) . ?
P3_1 C7_1 1.819(4) . ?
P3_1 C8_1 1.829(4) . ?
P4_1 C10_1 1.816(4) . ?
P4_1 C9_1 1.819(4) . ?
P4_1 C8_1 1.835(4) . ?
C1_1 H1A_1 0.9800 . ?
C1_1 H1B_1 0.9800 . ?
C1_1 H1C_1 0.9800 . ?
C2_1 H2A_1 0.9800 . ?
C2_1 H2B_1 0.9800 . ?
C2_1 H2C_1 0.9800 . ?
C3_1 H3A_1 0.9900 . ?
C3_1 H3B_1 0.9900 . ?
C4_1 H4A_1 0.9800 . ?
C4_1 H4B_1 0.9800 . ?
C4_1 H4C_1 0.9800 . ?
C5_1 H5A_1 0.9800 . ?
C5_1 H5B_1 0.9800 . ?
C5_1 H5C_1 0.9800 . ?
C6_1 H6A_1 0.9800 . ?
C6_1 H6B_1 0.9800 . ?
C6_1 H6C_1 0.9800 . ?
C7_1 H7A_1 0.9800 . ?
C7_1 H7B_1 0.9800 . ?
C7_1 H7C_1 0.9800 . ?
C8_1 H8A_1 0.9900 . ?
C8_1 H8B_1 0.9900 . ?
C9_1 H9A_1 0.9800 . ?
C9_1 H9B_1 0.9800 . ?
C9_1 H9C_1 0.9800 . ?
C10_1 H10A_1 0.9800 . ?
C10_1 H10B_1 0.9800 . ?
C10_1 H10C_1 0.9800 . ?
C1_21 C2_21 1.3900 . ?
C1_21 C6_21 1.3900 . ?
C1_21 H1_21 0.9500 . ?
C2_21 C3_21 1.3900 . ?
C2_21 H2_21 0.9500 . ?
C3_21 C4_21 1.3900 . ?
C3_21 H3_21 0.9500 . ?
C4_21 C5_21 1.3900 . ?
C4_21 H4_21 0.9500 . ?
C5_21 C6_21 1.3900 . ?
C5_21 H5_21 0.9500 . ?
C6_21 H6_21 0.9500 . ?
C1_22 C2_22 1.3900 . ?
C1_22 C6_22 1.3900 . ?
C1_22 H1_22 0.9500 . ?
C2_22 C3_22 1.3900 . ?
C2_22 H2_22 0.9500 . ?
C3_22 C4_22 1.3900 . ?
C3_22 H3_22 0.9500 . ?
C4_22 C5_22 1.3900 . ?
C4_22 H4_22 0.9500 . ?
C5_22 C6_22 1.3900 . ?
C5_22 H5_22 0.9500 . ?
C6_22 H6_22 0.9500 . ?

loop_
_geom_torsion_atom_site_label_1
_geom_torsion_atom_site_label_2
_geom_torsion_atom_site_label_3
_geom_torsion_atom_site_label_4
_geom_torsion
_geom_torsion_site_symmetry_1
_geom_torsion_site_symmetry_2
_geom_torsion_site_symmetry_3
_geom_torsion_site_symmetry_4
_geom_torsion_publ_flag
C1_1 P1_1 C3_1 P2_1 -95.3(2) . . . . ?
C2_1 P1_1 C3_1 P2_1 156.1(2) . . . . ?
Pt1_1 P1_1 C3_1 P2_1 29.2(2) . . . . ?
C4_1 P2_1 C3_1 P1_1 -99.5(2) . . . . ?
C5_1 P2_1 C3_1 P1_1 154.3(2) . . . . ?
Pt2_1 P2_1 C3_1 P1_1 20.7(2) . . . . ?
C6_1 P3_1 C8_1 P4_1 162.18(19) . . . . ?
C7_1 P3_1 C8_1 P4_1 -92.7(2) . . . . ?
Pt2_1 P3_1 C8_1 P4_1 29.0(2) . . . . ?
C10_1 P4_1 C8_1 P3_1 152.16(19) . . . . ?
C9_1 P4_1 C8_1 P3_1 -99.9(2) . . . . ?
Pt1_1 P4_1 C8_1 P3_1 23.8(2) . . . . ?
C6_21 C1_21 C2_21 C3_21 0.0 . . . . ?
C1_21 C2_21 C3_21 C4_21 0.0 . . . . ?
C2_21 C3_21 C4_21 C5_21 0.0 . . . . ?
C3_21 C4_21 C5_21 C6_21 0.0 . . . . ?
C4_21 C5_21 C6_21 C1_21 0.0 . . . . ?
C2_21 C1_21 C6_21 C5_21 0.0 . . . . ?
C6_22 C1_22 C2_22 C3_22 0.0 . . . . ?
C1_22 C2_22 C3_22 C4_22 0.0 . . . . ?
C2_22 C3_22 C4_22 C5_22 0.0 . . . . ?
C3_22 C4_22 C5_22 C6_22 0.0 . . . . ?
C4_22 C5_22 C6_22 C1_22 0.0 . . . . ?
C2_22 C1_22 C6_22 C5_22 0.0 . . . . ?
